data_4131885
loop_
_publ_author_name
'Yan, Lu'
'Meng, Yan'
'Haeffner, Fredrik'
'Leon, Robert M.'
'Crockett, Michael P.'
'Morken, James P.'

_publ_section_title
;
 Carbohydrate/DBU Cocatalyzed Alkene Diboration: Mechanistic Insight
 Provides Enhanced Catalytic Efficiency and Substrate Scope.
;
_journal_issue 10
_journal_name_full 'Journal of the American Chemical Society'
_journal_page_first 3663
_journal_page_last 3673
_journal_paper_doi 10.1021/jacs.7b12316
_journal_volume 140
_journal_year 2018
_chemical_formula_moiety 'C36 H60 B6 O12'
_chemical_formula_sum 'C36 H60 B6 O12'
_chemical_formula_weight 749.70
_space_group_crystal_system monoclinic
_space_group_IT_number 14
_space_group_name_Hall '-P 2yn'
_space_group_name_H-M_alt 'P 1 21/n 1'
_atom_sites_solution_hydrogens geom
_atom_sites_solution_primary direct
_atom_sites_solution_secondary difmap
_audit_creation_method SHELXL-2014/7
_cell_angle_alpha 90
_cell_angle_beta 96.063(2)
_cell_angle_gamma 90
_cell_formula_units_Z 4
_cell_length_a 10.9587(4)
_cell_length_b 19.3545(7)
_cell_length_c 19.5983(9)
_cell_measurement_reflns_used 9991
_cell_measurement_temperature 100(2)
_cell_measurement_theta_max 65.93
_cell_measurement_theta_min 3.22
_cell_volume 4133.6(3)
_computing_cell_refinement 'SAINT (Bruker, 2014)'
_computing_data_collection 'APEX2 (Bruker, 2014)'
_computing_data_reduction 'SAINT (Bruker, 2014)'
_computing_molecular_graphics 'Bruker SHELXTL'
_computing_publication_material 'Bruker SHELXTL'
_computing_structure_refinement 'SHELXL-2014 (Sheldrick, 2014)'
_computing_structure_solution 'SHELXL-2014 (Sheldrick, 2014)'
_diffrn_ambient_temperature 100(2)
_diffrn_measured_fraction_theta_full 0.998
_diffrn_measured_fraction_theta_max 0.998
_diffrn_measurement_device_type 'Bruker Kappa DUO CCD diffractometer'
_diffrn_measurement_method '\f and \w scans'
_diffrn_radiation_monochromator mirrors
_diffrn_radiation_type CuK\a
_diffrn_radiation_wavelength 1.54178
_diffrn_reflns_av_R_equivalents 0.0930
_diffrn_reflns_av_unetI/netI 0.0556
_diffrn_reflns_Laue_measured_fraction_full 0.998
_diffrn_reflns_Laue_measured_fraction_max 0.998
_diffrn_reflns_limit_h_max 13
_diffrn_reflns_limit_h_min -13
_diffrn_reflns_limit_k_max 22
_diffrn_reflns_limit_k_min -23
_diffrn_reflns_limit_l_max 23
_diffrn_reflns_limit_l_min -23
_diffrn_reflns_number 53394
_diffrn_reflns_point_group_measured_fraction_full 0.998
_diffrn_reflns_point_group_measured_fraction_max 0.998
_diffrn_reflns_theta_full 66.853
_diffrn_reflns_theta_max 66.853
_diffrn_reflns_theta_min 3.218
_diffrn_source 'microfocus sealed tube'
_diffrn_source_type 'Incoatec I\uS'
_exptl_absorpt_coefficient_mu 0.694
_exptl_absorpt_correction_T_max 0.7528
_exptl_absorpt_correction_T_min 0.6732
_exptl_absorpt_correction_type multi-scan
_exptl_absorpt_process_details
;
Sheldrick, G.M. (2013). SADABS. Bruker AXS Inc. Madison, WI USA.
;
_exptl_crystal_colour colorless
_exptl_crystal_density_diffrn 1.205
_exptl_crystal_density_meas ?
_exptl_crystal_density_method none
_exptl_crystal_description block
_exptl_crystal_F_000 1608
_exptl_crystal_size_max 0.150
_exptl_crystal_size_mid 0.100
_exptl_crystal_size_min 0.050
_refine_diff_density_max 0.571
_refine_diff_density_min -0.273
_refine_diff_density_rms 0.056
_refine_ls_extinction_coef na
_refine_ls_extinction_method none
_refine_ls_goodness_of_fit_ref 1.026
_refine_ls_hydrogen_treatment constr
_refine_ls_matrix_type full
_refine_ls_number_parameters 633
_refine_ls_number_reflns 7313
_refine_ls_number_restraints 651
_refine_ls_restrained_S_all 0.990
_refine_ls_R_factor_all 0.1049
_refine_ls_R_factor_gt 0.0667
_refine_ls_shift/su_max 0.000
_refine_ls_shift/su_mean 0.000
_refine_ls_structure_factor_coef Fsqd
_refine_ls_weighting_details 'w=1/[\s^2^(Fo^2^)+(0.1051P)^2^+1.4691P] where P=(Fo^2^+2Fc^2^)/3'
_refine_ls_weighting_scheme calc
_refine_ls_wR_factor_gt 0.1701
_refine_ls_wR_factor_ref 0.1951
_reflns_Friedel_coverage 0.000
_reflns_number_gt 4763
_reflns_number_total 7313
_reflns_threshold_expression 'I > 2\s(I)'
_cod_data_source_file ja7b12316_si_002.cif
_cod_data_source_block C36H60B6O12
_cod_depositor_comments
;
The following automatic conversions were performed:

data item '_exptl_crystal_density_meas' value 'not measured' was
changed to '?' -- the value is perceived as not measured.

Automatic conversion script
Id: cif_fix_values 6909 2019-04-08 15:41:33Z antanas 
;
_cod_original_sg_symbol_H-M 'P 21/n'
_cod_database_code 4131885
_shelx_shelxl_version_number 2014/7
_shelx_space_group_comment
;
The symmetry employed for this shelxl refinement is uniquely defined
by the following loop, which should always be used as a source of
symmetry information in preference to the above space-group names.
They are only intended as comments.
;
_shelx_estimated_absorpt_t_min 0.903
_shelx_estimated_absorpt_t_max 0.966

loop_
_space_group_symop_operation_xyz
'x, y, z'
'-x+1/2, y+1/2, -z+1/2'
'-x, -y, -z'
'x-1/2, -y-1/2, z-1/2'

loop_
_atom_site_label
_atom_site_type_symbol
_atom_site_fract_x
_atom_site_fract_y
_atom_site_fract_z
_atom_site_U_iso_or_equiv
_atom_site_adp_type
_atom_site_occupancy
_atom_site_site_symmetry_order
_atom_site_calc_flag
_atom_site_refinement_flags_posn
_atom_site_refinement_flags_adp
_atom_site_refinement_flags_occupancy
_atom_site_disorder_assembly
_atom_site_disorder_group
O1 O 0.66280(18) 0.29032(11) 0.39927(10) 0.0415(5) Uani 1 1 d . U . . .
O4 O 0.63588(19) 0.21046(12) 0.24405(11) 0.0447(5) Uani 1 1 d . U . . .
O5 O 0.52918(18) 0.27287(10) 0.12103(13) 0.0448(6) Uani 1 1 d . U . . .
O8 O 0.31562(18) 0.40214(10) 0.09671(12) 0.0415(5) Uani 1 1 d . U . . .
O9 O 0.34392(18) 0.35062(11) 0.22933(11) 0.0412(5) Uani 1 1 d . U . . .
O10 O 0.28164(18) 0.44643(11) 0.29070(12) 0.0434(5) Uani 1 1 d . U . . .
O11 O 0.52943(18) 0.46450(11) 0.36457(11) 0.0405(5) Uani 1 1 d . U . . .
O12 O 0.61758(18) 0.38422(11) 0.29320(11) 0.0404(5) Uani 1 1 d . U . . .
B1 B 0.5702(3) 0.2513(2) 0.36873(19) 0.0421(8) Uani 1 1 d . U . . .
B2 B 0.5578(3) 0.20604(17) 0.29253(18) 0.0350(7) Uani 1 1 d . U . . .
B3 B 0.5495(3) 0.34054(18) 0.11057(18) 0.0360(7) Uani 1 1 d . U . . .
B4 B 0.4402(3) 0.40472(19) 0.1035(2) 0.0404(8) Uani 1 1 d . U . . .
B5 B 0.3723(3) 0.40284(17) 0.27446(18) 0.0353(7) Uani 1 1 d . U . . .
B6 B 0.5174(3) 0.41661(17) 0.31272(18) 0.0358(7) Uani 1 1 d . U . . .
O2 O 0.4683(5) 0.2541(3) 0.4033(3) 0.0405(13) Uani 0.628(6) 1 d D U P A 1
O3 O 0.4733(5) 0.1558(3) 0.2876(3) 0.0363(13) Uani 0.628(6) 1 d D U P A 1
C1 C 0.3641(4) 0.2147(3) 0.3738(3) 0.0406(13) Uani 0.628(6) 1 d D U P A 1
H1 H 0.3210 0.2424 0.3355 0.049 Uiso 0.628(6) 1 calc R U P A 1
C2 C 0.2777(8) 0.2057(6) 0.4280(5) 0.047(3) Uani 0.628(6) 1 d D U P A 1
H2A H 0.2502 0.2517 0.4424 0.057 Uiso 0.628(6) 1 calc R U P A 1
H2B H 0.3215 0.1829 0.4686 0.057 Uiso 0.628(6) 1 calc R U P A 1
C3 C 0.1664(7) 0.1628(4) 0.4019(4) 0.054(2) Uani 0.628(6) 1 d D U P A 1
H3A H 0.1145 0.1553 0.4396 0.064 Uiso 0.628(6) 1 calc R U P A 1
H3B H 0.1171 0.1882 0.3648 0.064 Uiso 0.628(6) 1 calc R U P A 1
C4 C 0.2045(5) 0.0936(3) 0.3750(3) 0.0533(16) Uani 0.628(6) 1 d D U P A 1
H4A H 0.1307 0.0677 0.3560 0.064 Uiso 0.628(6) 1 calc R U P A 1
H4B H 0.2467 0.0663 0.4131 0.064 Uiso 0.628(6) 1 calc R U P A 1
C5 C 0.2902(5) 0.1037(3) 0.3192(3) 0.0442(14) Uani 0.628(6) 1 d D U P A 1
H5A H 0.3179 0.0580 0.3041 0.053 Uiso 0.628(6) 1 calc R U P A 1
H5B H 0.2450 0.1267 0.2791 0.053 Uiso 0.628(6) 1 calc R U P A 1
C6 C 0.4001(5) 0.1465(3) 0.3447(3) 0.0397(13) Uani 0.628(6) 1 d D U P A 1
H6 H 0.4500 0.1202 0.3817 0.048 Uiso 0.628(6) 1 calc R U P A 1
O2X O 0.4842(8) 0.2280(5) 0.4146(5) 0.037(2) Uani 0.372(6) 1 d D U P A 2
O3X O 0.4429(9) 0.1724(6) 0.2746(5) 0.039(2) Uani 0.372(6) 1 d D U P A 2
C1X C 0.3920(7) 0.1760(5) 0.3937(4) 0.039(2) Uani 0.372(6) 1 d D U P A 2
H1X H 0.4280 0.1290 0.4026 0.047 Uiso 0.372(6) 1 calc R U P A 2
C2X C 0.2865(14) 0.1861(9) 0.4365(8) 0.047(4) Uani 0.372(6) 1 d D U P A 2
H2X1 H 0.2540 0.2336 0.4298 0.057 Uiso 0.372(6) 1 calc R U P A 2
H2X2 H 0.3166 0.1806 0.4857 0.057 Uiso 0.372(6) 1 calc R U P A 2
C3X C 0.1839(12) 0.1347(7) 0.4177(6) 0.053(3) Uani 0.372(6) 1 d D U P A 2
H3X1 H 0.1143 0.1451 0.4443 0.064 Uiso 0.372(6) 1 calc R U P A 2
H3X2 H 0.2134 0.0875 0.4299 0.064 Uiso 0.372(6) 1 calc R U P A 2
C4X C 0.1398(8) 0.1375(5) 0.3406(5) 0.050(2) Uani 0.372(6) 1 d D U P A 2
H4X1 H 0.0789 0.1005 0.3288 0.059 Uiso 0.372(6) 1 calc R U P A 2
H4X2 H 0.1001 0.1826 0.3292 0.059 Uiso 0.372(6) 1 calc R U P A 2
C5X C 0.2499(8) 0.1280(5) 0.2996(5) 0.039(2) Uani 0.372(6) 1 d D U P A 2
H5X1 H 0.2855 0.0815 0.3087 0.047 Uiso 0.372(6) 1 calc R U P A 2
H5X2 H 0.2225 0.1315 0.2500 0.047 Uiso 0.372(6) 1 calc R U P A 2
C6X C 0.3468(7) 0.1825(4) 0.3194(4) 0.036(2) Uani 0.372(6) 1 d D U P A 2
H6X H 0.3099 0.2294 0.3108 0.044 Uiso 0.372(6) 1 calc R U P A 2
C7 C 0.6174(3) 0.17304(15) 0.18055(15) 0.0359(7) Uani 1 1 d . U . . .
H7 H 0.5340 0.1515 0.1756 0.043 Uiso 1 1 calc R U . . .
C8 C 0.7143(3) 0.11743(16) 0.17993(17) 0.0428(7) Uani 1 1 d . U . . .
H8A H 0.7040 0.0837 0.2168 0.051 Uiso 1 1 calc R U . . .
H8B H 0.7965 0.1386 0.1895 0.051 Uiso 1 1 calc R U . . .
C9 C 0.7069(3) 0.07972(16) 0.11125(18) 0.0457(8) Uani 1 1 d . U . . .
H9A H 0.6281 0.0544 0.1036 0.055 Uiso 1 1 calc R U . . .
H9B H 0.7743 0.0456 0.1121 0.055 Uiso 1 1 calc R U . . .
C10 C 0.7163(3) 0.13080(17) 0.05265(17) 0.0452(8) Uani 1 1 d . U . . .
H10A H 0.7988 0.1523 0.0573 0.054 Uiso 1 1 calc R U . . .
H10B H 0.7050 0.1061 0.0082 0.054 Uiso 1 1 calc R U . . .
C11 C 0.6189(3) 0.18654(17) 0.05413(16) 0.0417(7) Uani 1 1 d . U . . .
H11A H 0.6282 0.2204 0.0172 0.050 Uiso 1 1 calc R U . . .
H11B H 0.5366 0.1652 0.0451 0.050 Uiso 1 1 calc R U . . .
C12 C 0.6279(3) 0.22357(14) 0.12222(16) 0.0358(7) Uani 1 1 d . U . . .
H12 H 0.7083 0.2483 0.1298 0.043 Uiso 1 1 calc R U . . .
O6 O 0.6614(7) 0.3602(3) 0.0917(3) 0.0352(15) Uani 0.612(6) 1 d D U P B 1
O7 O 0.4861(6) 0.4712(5) 0.1084(5) 0.043(2) Uani 0.612(6) 1 d D U P B 1
C13 C 0.6803(4) 0.4313(2) 0.0726(3) 0.0369(13) Uani 0.612(6) 1 d D U P B 1
H13 H 0.6457 0.4382 0.0238 0.044 Uiso 0.612(6) 1 calc R U P B 1
C14 C 0.8181(5) 0.4431(3) 0.0782(3) 0.0372(15) Uani 0.612(6) 1 d D U P B 1
H14A H 0.8556 0.4108 0.0473 0.045 Uiso 0.612(6) 1 calc R U P B 1
H14B H 0.8541 0.4340 0.1258 0.045 Uiso 0.612(6) 1 calc R U P B 1
C15 C 0.8460(5) 0.5177(3) 0.0585(3) 0.0422(14) Uani 0.612(6) 1 d D U P B 1
H15A H 0.9358 0.5256 0.0645 0.051 Uiso 0.612(6) 1 calc R U P B 1
H15B H 0.8161 0.5259 0.0097 0.051 Uiso 0.612(6) 1 calc R U P B 1
C16 C 0.7830(8) 0.5675(4) 0.1040(4) 0.044(2) Uani 0.612(6) 1 d D U P B 1
H16A H 0.7971 0.6155 0.0893 0.052 Uiso 0.612(6) 1 calc R U P B 1
H16B H 0.8200 0.5626 0.1520 0.052 Uiso 0.612(6) 1 calc R U P B 1
C17 C 0.6449(9) 0.5543(4) 0.1006(12) 0.040(3) Uani 0.612(6) 1 d D U P B 1
H17A H 0.6090 0.5851 0.1335 0.048 Uiso 0.612(6) 1 calc R U P B 1
H17B H 0.6061 0.5654 0.0539 0.048 Uiso 0.612(6) 1 calc R U P B 1
C18 C 0.6179(5) 0.4802(3) 0.1172(4) 0.0380(13) Uani 0.612(6) 1 d D U P B 1
H18 H 0.6485 0.4712 0.1662 0.046 Uiso 0.612(6) 1 calc R U P B 1
O6X O 0.6696(11) 0.3614(5) 0.1179(5) 0.036(2) Uani 0.388(6) 1 d D U P B 2
O7X O 0.4827(10) 0.4696(8) 0.0845(7) 0.040(3) Uani 0.388(6) 1 d D U P B 2
C13X C 0.6935(6) 0.4345(4) 0.1249(5) 0.0362(19) Uani 0.388(6) 1 d D U P B 2
H13X H 0.6830 0.4487 0.1730 0.043 Uiso 0.388(6) 1 calc R U P B 2
C14X C 0.8273(8) 0.4460(4) 0.1121(5) 0.036(2) Uani 0.388(6) 1 d D U P B 2
H14C H 0.8388 0.4320 0.0647 0.043 Uiso 0.388(6) 1 calc R U P B 2
H14D H 0.8812 0.4169 0.1440 0.043 Uiso 0.388(6) 1 calc R U P B 2
C15X C 0.8637(7) 0.5220(4) 0.1226(5) 0.046(2) Uani 0.388(6) 1 d D U P B 2
H15C H 0.8606 0.5347 0.1713 0.055 Uiso 0.388(6) 1 calc R U P B 2
H15D H 0.9490 0.5286 0.1116 0.055 Uiso 0.388(6) 1 calc R U P B 2
C16X C 0.7784(11) 0.5691(7) 0.0773(7) 0.043(3) Uani 0.388(6) 1 d D U P B 2
H16C H 0.7931 0.5624 0.0288 0.052 Uiso 0.388(6) 1 calc R U P B 2
H16D H 0.7970 0.6178 0.0897 0.052 Uiso 0.388(6) 1 calc R U P B 2
C17X C 0.6433(14) 0.5542(6) 0.0853(18) 0.036(5) Uani 0.388(6) 1 d D U P B 2
H17C H 0.6252 0.5692 0.1314 0.043 Uiso 0.388(6) 1 calc R U P B 2
H17D H 0.5910 0.5817 0.0510 0.043 Uiso 0.388(6) 1 calc R U P B 2
C18X C 0.6107(7) 0.4787(4) 0.0760(6) 0.039(2) Uani 0.388(6) 1 d D U P B 2
H18X H 0.6236 0.4651 0.0280 0.046 Uiso 0.388(6) 1 calc R U P B 2
C19 C 0.2520(3) 0.34080(15) 0.11421(16) 0.0358(7) Uani 1 1 d . U . . .
H19 H 0.3044 0.2994 0.1079 0.043 Uiso 1 1 calc R U . . .
C20 C 0.1317(3) 0.33446(17) 0.06793(17) 0.0431(7) Uani 1 1 d . U . . .
H20A H 0.1493 0.3291 0.0197 0.052 Uiso 1 1 calc R U . . .
H20B H 0.0830 0.3772 0.0712 0.052 Uiso 1 1 calc R U . . .
C21 C 0.0573(3) 0.27245(17) 0.08851(17) 0.0466(8) Uani 1 1 d . U . . .
H21A H -0.0231 0.2718 0.0602 0.056 Uiso 1 1 calc R U . . .
H21B H 0.1013 0.2293 0.0793 0.056 Uiso 1 1 calc R U . . .
C22 C 0.0367(3) 0.2750(2) 0.16359(19) 0.0528(9) Uani 1 1 d . U . . .
H22A H -0.0046 0.2320 0.1761 0.063 Uiso 1 1 calc R U . . .
H22B H -0.0178 0.3144 0.1715 0.063 Uiso 1 1 calc R U . . .
C23 C 0.1578(3) 0.28292(18) 0.20902(17) 0.0451(8) Uani 1 1 d . U . . .
H23A H 0.1414 0.2875 0.2575 0.054 Uiso 1 1 calc R U . . .
H23B H 0.2086 0.2411 0.2051 0.054 Uiso 1 1 calc R U . . .
C24 C 0.2274(3) 0.34582(15) 0.18828(16) 0.0367(7) Uani 1 1 d . U . . .
H24 H 0.1782 0.3883 0.1949 0.044 Uiso 1 1 calc R U . . .
C25 C 0.3198(3) 0.50692(17) 0.33147(17) 0.0433(7) Uani 1 1 d . U . . .
H25 H 0.3500 0.5430 0.3009 0.052 Uiso 1 1 calc R U . . .
C26 C 0.2063(3) 0.53393(18) 0.36154(19) 0.0503(9) Uani 1 1 d . U . . .
H26A H 0.1741 0.4975 0.3903 0.060 Uiso 1 1 calc R U . . .
H26B H 0.1419 0.5449 0.3238 0.060 Uiso 1 1 calc R U . . .
C27 C 0.2352(3) 0.59897(19) 0.4053(2) 0.0546(9) Uani 1 1 d . U . . .
H27A H 0.2579 0.6372 0.3756 0.066 Uiso 1 1 calc R U . . .
H27B H 0.1613 0.6131 0.4268 0.066 Uiso 1 1 calc R U . . .
C28 C 0.3385(3) 0.58537(18) 0.45996(19) 0.0498(8) Uani 1 1 d . U . . .
H28A H 0.3117 0.5516 0.4933 0.060 Uiso 1 1 calc R U . . .
H28B H 0.3610 0.6288 0.4849 0.060 Uiso 1 1 calc R U . . .
C29 C 0.4511(3) 0.55686(16) 0.42854(17) 0.0400(7) Uani 1 1 d . U . . .
H29A H 0.4815 0.5920 0.3977 0.048 Uiso 1 1 calc R U . . .
H29B H 0.5174 0.5470 0.4656 0.048 Uiso 1 1 calc R U . . .
C30 C 0.4183(3) 0.49124(17) 0.38831(18) 0.0442(8) Uani 1 1 d . U . . .
H30 H 0.3862 0.4565 0.4197 0.053 Uiso 1 1 calc R U . . .
C31 C 0.7341(3) 0.38465(16) 0.33485(16) 0.0387(7) Uani 1 1 d . U . . .
H31 H 0.7305 0.4164 0.3748 0.046 Uiso 1 1 calc R U . . .
C32 C 0.8348(3) 0.40784(17) 0.29214(18) 0.0454(8) Uani 1 1 d . U . . .
H32A H 0.8192 0.4561 0.2767 0.054 Uiso 1 1 calc R U . . .
H32B H 0.8340 0.3782 0.2509 0.054 Uiso 1 1 calc R U . . .
C33 C 0.9600(3) 0.40331(18) 0.3339(2) 0.0517(9) Uani 1 1 d . U . . .
H33A H 1.0246 0.4151 0.3041 0.062 Uiso 1 1 calc R U . . .
H33B H 0.9641 0.4374 0.3717 0.062 Uiso 1 1 calc R U . . .
C34 C 0.9841(3) 0.33183(19) 0.36352(18) 0.0483(8) Uani 1 1 d . U . . .
H34A H 1.0628 0.3320 0.3934 0.058 Uiso 1 1 calc R U . . .
H34B H 0.9918 0.2987 0.3257 0.058 Uiso 1 1 calc R U . . .
C35 C 0.8816(3) 0.30821(19) 0.40497(17) 0.0456(8) Uani 1 1 d . U . . .
H35A H 0.8975 0.2603 0.4213 0.055 Uiso 1 1 calc R U . . .
H35B H 0.8786 0.3384 0.4455 0.055 Uiso 1 1 calc R U . . .
C36 C 0.7596(3) 0.31139(16) 0.35999(16) 0.0371(7) Uani 1 1 d . U . . .
H36 H 0.7623 0.2798 0.3198 0.044 Uiso 1 1 calc R U . . .

loop_
_atom_site_aniso_label
_atom_site_aniso_U_11
_atom_site_aniso_U_22
_atom_site_aniso_U_33
_atom_site_aniso_U_23
_atom_site_aniso_U_13
_atom_site_aniso_U_12
O1 0.0355(11) 0.0525(13) 0.0371(11) -0.0038(10) 0.0061(9) -0.0027(9)
O4 0.0435(12) 0.0504(13) 0.0412(12) -0.0121(10) 0.0094(9) -0.0100(10)
O5 0.0319(11) 0.0286(11) 0.0754(16) 0.0044(10) 0.0118(10) 0.0021(8)
O8 0.0311(11) 0.0324(11) 0.0604(14) 0.0088(10) 0.0023(9) -0.0004(8)
O9 0.0365(11) 0.0384(12) 0.0466(13) -0.0097(9) -0.0049(9) 0.0055(9)
O10 0.0346(11) 0.0407(12) 0.0540(14) -0.0149(10) 0.0002(9) 0.0007(9)
O11 0.0310(10) 0.0390(12) 0.0503(13) -0.0094(10) -0.0006(9) 0.0042(9)
O12 0.0339(11) 0.0430(12) 0.0431(12) -0.0067(9) -0.0013(9) 0.0052(9)
B1 0.0354(17) 0.049(2) 0.0419(19) -0.0006(16) 0.0041(14) 0.0021(15)
B2 0.0351(17) 0.0304(17) 0.0392(17) 0.0028(13) 0.0031(13) 0.0036(13)
B3 0.0340(16) 0.0358(17) 0.0385(18) 0.0006(14) 0.0053(13) -0.0008(13)
B4 0.0374(17) 0.0354(18) 0.048(2) 0.0040(15) 0.0015(15) -0.0001(13)
B5 0.0370(17) 0.0301(16) 0.0390(18) 0.0003(14) 0.0044(14) 0.0000(13)
B6 0.0389(18) 0.0296(17) 0.0382(18) 0.0003(13) 0.0011(14) 0.0037(13)
O2 0.033(2) 0.045(3) 0.045(3) -0.006(2) 0.0073(18) -0.004(2)
O3 0.038(3) 0.034(3) 0.037(3) 0.001(2) 0.007(2) -0.002(2)
C1 0.032(2) 0.044(3) 0.046(3) 0.003(2) 0.008(2) -0.002(2)
C2 0.043(3) 0.046(5) 0.056(4) -0.002(4) 0.017(3) -0.001(3)
C3 0.042(3) 0.053(4) 0.069(5) 0.000(3) 0.020(3) -0.003(3)
C4 0.041(3) 0.051(3) 0.070(4) 0.004(3) 0.016(3) -0.010(2)
C5 0.042(3) 0.036(3) 0.055(4) 0.005(3) 0.008(3) -0.004(2)
C6 0.039(3) 0.041(3) 0.039(3) 0.002(2) 0.007(2) -0.003(2)
O2X 0.034(3) 0.041(5) 0.036(4) -0.002(3) 0.007(3) 0.001(3)
O3X 0.040(4) 0.035(5) 0.041(4) 0.003(3) 0.005(3) 0.000(3)
C1X 0.036(4) 0.040(5) 0.042(4) 0.005(3) 0.005(3) -0.003(3)
C2X 0.046(5) 0.049(10) 0.049(6) 0.000(6) 0.014(4) -0.006(6)
C3X 0.045(6) 0.058(8) 0.060(6) -0.002(5) 0.016(4) -0.018(6)
C4X 0.044(4) 0.041(5) 0.066(5) -0.008(4) 0.014(4) -0.008(4)
C5X 0.038(4) 0.033(5) 0.046(5) 0.000(4) 0.002(3) -0.006(4)
C6X 0.035(4) 0.033(4) 0.041(4) 0.001(3) 0.004(3) -0.001(3)
C7 0.0385(16) 0.0316(15) 0.0384(16) -0.0037(12) 0.0068(12) -0.0056(12)
C8 0.0479(18) 0.0362(17) 0.0444(18) 0.0071(13) 0.0060(14) 0.0018(14)
C9 0.0496(19) 0.0312(16) 0.057(2) -0.0022(14) 0.0110(15) 0.0052(14)
C10 0.0501(19) 0.0436(18) 0.0435(18) -0.0046(14) 0.0121(15) 0.0035(15)
C11 0.0421(17) 0.0438(17) 0.0403(17) 0.0051(13) 0.0089(13) 0.0024(14)
C12 0.0321(15) 0.0257(14) 0.0510(17) 0.0032(12) 0.0102(13) 0.0013(11)
O6 0.031(2) 0.0261(19) 0.050(4) 0.006(2) 0.010(3) 0.0010(14)
O7 0.032(2) 0.031(2) 0.066(6) 0.004(3) 0.005(3) 0.0002(16)
C13 0.035(2) 0.028(2) 0.048(3) 0.007(2) 0.006(2) -0.0042(18)
C14 0.036(3) 0.032(3) 0.044(4) 0.002(3) 0.004(3) -0.0003(19)
C15 0.041(3) 0.034(3) 0.051(3) 0.000(2) 0.005(2) -0.005(2)
C16 0.051(4) 0.028(3) 0.053(5) 0.002(3) 0.009(3) -0.007(2)
C17 0.044(4) 0.031(3) 0.046(9) 0.002(3) 0.008(3) 0.001(3)
C18 0.033(2) 0.030(3) 0.051(4) 0.003(2) 0.006(2) 0.0005(19)
O6X 0.037(3) 0.030(3) 0.043(6) 0.006(3) 0.003(4) 0.000(2)
O7X 0.030(3) 0.031(3) 0.060(9) 0.007(5) 0.006(4) 0.000(2)
C13X 0.037(4) 0.030(3) 0.043(5) 0.006(3) 0.007(3) -0.003(3)
C14X 0.031(4) 0.035(4) 0.042(6) 0.005(4) 0.006(4) -0.002(3)
C15X 0.041(4) 0.042(4) 0.054(5) 0.004(3) 0.004(3) -0.012(3)
C16X 0.039(5) 0.039(5) 0.053(8) 0.009(5) 0.007(5) -0.012(3)
C17X 0.038(5) 0.028(5) 0.041(13) 0.004(4) 0.004(4) -0.006(3)
C18X 0.035(4) 0.034(4) 0.049(5) 0.005(4) 0.010(3) -0.001(3)
C19 0.0321(15) 0.0304(15) 0.0445(17) -0.0003(12) 0.0019(12) -0.0011(12)
C20 0.0376(16) 0.0448(18) 0.0451(18) 0.0028(14) -0.0036(13) -0.0021(14)
C21 0.0417(17) 0.0419(18) 0.0530(19) 0.0005(15) -0.0098(14) -0.0070(14)
C22 0.0376(17) 0.059(2) 0.061(2) 0.0052(17) 0.0029(15) -0.0124(16)
C23 0.0391(17) 0.053(2) 0.0435(18) -0.0001(15) 0.0069(14) -0.0062(14)
C24 0.0327(15) 0.0329(16) 0.0435(16) -0.0059(12) -0.0010(12) 0.0020(12)
C25 0.0430(17) 0.0374(17) 0.0491(18) -0.0049(14) 0.0028(14) 0.0006(13)
C26 0.0375(17) 0.051(2) 0.061(2) -0.0174(17) 0.0017(15) 0.0004(14)
C27 0.053(2) 0.050(2) 0.060(2) -0.0139(17) 0.0024(16) 0.0053(16)
C28 0.0455(19) 0.0459(19) 0.057(2) -0.0151(16) 0.0034(15) 0.0015(15)
C29 0.0349(16) 0.0364(16) 0.0479(18) -0.0054(13) 0.0008(13) 0.0014(12)
C30 0.0367(16) 0.0404(17) 0.0552(19) -0.0109(14) 0.0030(14) 0.0023(13)
C31 0.0334(15) 0.0381(16) 0.0435(17) -0.0096(13) -0.0016(12) 0.0007(12)
C32 0.0441(18) 0.0356(17) 0.057(2) -0.0014(15) 0.0080(15) -0.0019(13)
C33 0.0377(17) 0.0466(19) 0.072(2) -0.0101(17) 0.0114(16) -0.0084(14)
C34 0.0315(16) 0.059(2) 0.054(2) -0.0066(16) 0.0033(14) 0.0057(14)
C35 0.0355(16) 0.058(2) 0.0424(17) -0.0037(15) 0.0020(13) 0.0057(14)
C36 0.0311(15) 0.0400(16) 0.0406(16) -0.0041(13) 0.0065(12) -0.0001(12)

loop_
_atom_type_symbol
_atom_type_description
_atom_type_scat_dispersion_real
_atom_type_scat_dispersion_imag
_atom_type_scat_source
C C 0.0181 0.0091 'International Tables Vol C Tables 4.2.6.8 and 6.1.1.4'
H H 0.0000 0.0000 'International Tables Vol C Tables 4.2.6.8 and 6.1.1.4'
B B 0.0090 0.0039 'International Tables Vol C Tables 4.2.6.8 and 6.1.1.4'
O O 0.0492 0.0322 'International Tables Vol C Tables 4.2.6.8 and 6.1.1.4'

loop_
_geom_angle_atom_site_label_1
_geom_angle_atom_site_label_2
_geom_angle_atom_site_label_3
_geom_angle
B1 O1 C36 119.0(3)
B2 O4 C7 122.5(2)
B3 O5 C12 120.7(2)
B4 O8 C19 121.0(2)
B5 O9 C24 122.8(2)
B5 O10 C25 116.8(2)
B6 O11 C30 117.5(2)
B6 O12 C31 122.3(2)
O1 B1 O2 111.8(4)
O1 B1 B2 130.8(3)
O2 B1 B2 117.1(4)
O3 B2 O4 118.7(4)
O3 B2 B1 115.0(4)
O4 B2 B1 125.5(3)
O5 B3 O6 118.5(4)
O5 B3 B4 126.1(3)
O6 B3 B4 114.4(4)
O8 B4 O7 113.3(4)
O8 B4 B3 131.7(3)
O7 B4 B3 114.9(4)
O9 B5 O10 119.3(3)
O9 B5 B6 122.8(3)
O10 B5 B6 117.9(3)
O12 B6 O11 120.3(3)
O12 B6 B5 123.3(3)
O11 B6 B5 116.4(3)
B1 O2 C1 115.6(5)
B2 O3 C6 117.8(5)
O2 C1 C6 112.8(4)
O2 C1 C2 107.9(5)
C6 C1 C2 112.1(6)
O2 C1 H1 108.0
C6 C1 H1 108.0
C2 C1 H1 108.0
C1 C2 C3 111.6(7)
C1 C2 H2A 109.3
C3 C2 H2A 109.3
C1 C2 H2B 109.3
C3 C2 H2B 109.3
H2A C2 H2B 108.0
C4 C3 C2 111.1(6)
C4 C3 H3A 109.4
C2 C3 H3A 109.4
C4 C3 H3B 109.4
C2 C3 H3B 109.4
H3A C3 H3B 108.0
C3 C4 C5 110.5(5)
C3 C4 H4A 109.6
C5 C4 H4A 109.6
C3 C4 H4B 109.6
C5 C4 H4B 109.6
H4A C4 H4B 108.1
C6 C5 C4 111.4(5)
C6 C5 H5A 109.4
C4 C5 H5A 109.4
C6 C5 H5B 109.4
C4 C5 H5B 109.4
H5A C5 H5B 108.0
O3 C6 C5 107.4(5)
O3 C6 C1 111.8(5)
C5 C6 C1 112.1(4)
O3 C6 H6 108.5
C5 C6 H6 108.5
C1 C6 H6 108.5
O4 C7 C8 109.3(3)
O4 C7 C12 108.2(2)
C8 C7 C12 110.1(2)
O4 C7 H7 109.7
C8 C7 H7 109.7
C12 C7 H7 109.7
C7 C8 C9 112.0(3)
C7 C8 H8A 109.2
C9 C8 H8A 109.2
C7 C8 H8B 109.2
C9 C8 H8B 109.2
H8A C8 H8B 107.9
C8 C9 C10 110.6(3)
C8 C9 H9A 109.5
C10 C9 H9A 109.5
C8 C9 H9B 109.5
C10 C9 H9B 109.5
H9A C9 H9B 108.1
C11 C10 C9 110.0(3)
C11 C10 H10A 109.7
C9 C10 H10A 109.7
C11 C10 H10B 109.7
C9 C10 H10B 109.7
H10A C10 H10B 108.2
C12 C11 C10 111.9(3)
C12 C11 H11A 109.2
C10 C11 H11A 109.2
C12 C11 H11B 109.2
C10 C11 H11B 109.2
H11A C11 H11B 107.9
O5 C12 C11 108.7(2)
O5 C12 C7 108.8(2)
C11 C12 C7 110.9(2)
O5 C12 H12 109.5
C11 C12 H12 109.5
C7 C12 H12 109.5
B3 O6 C13 119.3(6)
B4 O7 C18 118.2(7)
O6 C13 C18 111.4(5)
O6 C13 C14 107.0(5)
C18 C13 C14 112.0(4)
O6 C13 H13 108.8
C18 C13 H13 108.8
C14 C13 H13 108.8
C13 C14 C15 110.3(4)
C13 C14 H14A 109.6
C15 C14 H14A 109.6
C13 C14 H14B 109.6
C15 C14 H14B 109.6
H14A C14 H14B 108.1
C16 C15 C14 109.5(5)
C16 C15 H15A 109.8
C14 C15 H15A 109.8
C16 C15 H15B 109.8
C14 C15 H15B 109.8
H15A C15 H15B 108.2
C15 C16 C17 112.0(9)
C15 C16 H16A 109.2
C17 C16 H16A 109.2
C15 C16 H16B 109.2
C17 C16 H16B 109.2
H16A C16 H16B 107.9
C18 C17 C16 111.5(8)
C18 C17 H17A 109.3
C16 C17 H17A 109.3
C18 C17 H17B 109.3
C16 C17 H17B 109.3
H17A C17 H17B 108.0
O7 C18 C13 111.4(6)
O7 C18 C17 107.9(6)
C13 C18 C17 111.2(8)
O7 C18 H18 108.7
C13 C18 H18 108.7
C17 C18 H18 108.7
O8 C19 C24 108.5(2)
O8 C19 C20 109.6(2)
C24 C19 C20 110.3(2)
O8 C19 H19 109.5
C24 C19 H19 109.5
C20 C19 H19 109.5
C19 C20 C21 111.0(3)
C19 C20 H20A 109.4
C21 C20 H20A 109.4
C19 C20 H20B 109.4
C21 C20 H20B 109.4
H20A C20 H20B 108.0
C22 C21 C20 111.7(3)
C22 C21 H21A 109.3
C20 C21 H21A 109.3
C22 C21 H21B 109.3
C20 C21 H21B 109.3
H21A C21 H21B 107.9
C21 C22 C23 111.1(3)
C21 C22 H22A 109.4
C23 C22 H22A 109.4
C21 C22 H22B 109.4
C23 C22 H22B 109.4
H22A C22 H22B 108.0
C24 C23 C22 110.8(3)
C24 C23 H23A 109.5
C22 C23 H23A 109.5
C24 C23 H23B 109.5
C22 C23 H23B 109.5
H23A C23 H23B 108.1
O9 C24 C19 107.7(2)
O9 C24 C23 110.1(3)
C19 C24 C23 110.7(2)
O9 C24 H24 109.4
C19 C24 H24 109.4
C23 C24 H24 109.4
O10 C25 C30 112.8(3)
O10 C25 C26 106.9(3)
C30 C25 C26 109.6(3)
O10 C25 H25 109.2
C30 C25 H25 109.2
C26 C25 H25 109.2
C25 C26 C27 111.6(3)
C25 C26 H26A 109.3
C27 C26 H26A 109.3
C25 C26 H26B 109.3
C27 C26 H26B 109.3
H26A C26 H26B 108.0
C28 C27 C26 110.5(3)
C28 C27 H27A 109.5
C26 C27 H27A 109.5
C28 C27 H27B 109.5
C26 C27 H27B 109.5
H27A C27 H27B 108.1
C27 C28 C29 110.7(3)
C27 C28 H28A 109.5
C29 C28 H28A 109.5
C27 C28 H28B 109.5
C29 C28 H28B 109.5
H28A C28 H28B 108.1
C30 C29 C28 110.6(3)
C30 C29 H29A 109.5
C28 C29 H29A 109.5
C30 C29 H29B 109.5
C28 C29 H29B 109.5
H29A C29 H29B 108.1
O11 C30 C25 113.5(3)
O11 C30 C29 107.8(2)
C25 C30 C29 109.2(3)
O11 C30 H30 108.7
C25 C30 H30 108.7
C29 C30 H30 108.7
O12 C31 C36 107.5(2)
O12 C31 C32 109.9(3)
C36 C31 C32 109.6(2)
O12 C31 H31 109.9
C36 C31 H31 109.9
C32 C31 H31 109.9
C31 C32 C33 110.6(3)
C31 C32 H32A 109.5
C33 C32 H32A 109.5
C31 C32 H32B 109.5
C33 C32 H32B 109.5
H32A C32 H32B 108.1
C34 C33 C32 111.7(3)
C34 C33 H33A 109.3
C32 C33 H33A 109.3
C34 C33 H33B 109.3
C32 C33 H33B 109.3
H33A C33 H33B 107.9
C33 C34 C35 111.8(3)
C33 C34 H34A 109.3
C35 C34 H34A 109.3
C33 C34 H34B 109.3
C35 C34 H34B 109.3
H34A C34 H34B 107.9
C36 C35 C34 109.3(3)
C36 C35 H35A 109.8
C34 C35 H35A 109.8
C36 C35 H35B 109.8
C34 C35 H35B 109.8
H35A C35 H35B 108.3
O1 C36 C31 108.6(2)
O1 C36 C35 109.4(2)
C31 C36 C35 110.3(3)
O1 C36 H36 109.5
C31 C36 H36 109.5
C35 C36 H36 109.5

loop_
_geom_bond_atom_site_label_1
_geom_bond_atom_site_label_2
_geom_bond_distance
O1 B1 1.353(4)
O1 C36 1.434(3)
O4 B2 1.347(4)
O4 C7 1.436(3)
O5 B3 1.348(4)
O5 C12 1.441(3)
O8 B4 1.358(4)
O8 C19 1.436(3)
O9 B5 1.357(4)
O9 C24 1.439(3)
O10 B5 1.367(4)
O10 C25 1.454(4)
O11 B6 1.371(4)
O11 C30 1.444(4)
O12 B6 1.354(4)
O12 C31 1.441(3)
B1 O2 1.367(7)
B1 B2 1.724(5)
B2 O3 1.340(7)
B3 O6 1.373(8)
B3 B4 1.721(5)
B4 O7 1.380(10)
B5 B6 1.705(5)
O2 C1 1.443(6)
O3 C6 1.455(7)
C1 C6 1.505(7)
C1 C2 1.507(8)
C1 H1 1.0000
C2 C3 1.519(8)
C2 H2A 0.9900
C2 H2B 0.9900
C3 C4 1.513(8)
C3 H3A 0.9900
C3 H3B 0.9900
C4 C5 1.527(7)
C4 H4A 0.9900
C4 H4B 0.9900
C5 C6 1.504(7)
C5 H5A 0.9900
C5 H5B 0.9900
C6 H6 1.0000
C7 C8 1.513(4)
C7 C12 1.518(4)
C7 H7 1.0000
C8 C9 1.526(4)
C8 H8A 0.9900
C8 H8B 0.9900
C9 C10 1.527(5)
C9 H9A 0.9900
C9 H9B 0.9900
C10 C11 1.520(4)
C10 H10A 0.9900
C10 H10B 0.9900
C11 C12 1.509(4)
C11 H11A 0.9900
C11 H11B 0.9900
C12 H12 1.0000
O6 C13 1.447(7)
O7 C18 1.447(7)
C13 C18 1.501(7)
C13 C14 1.519(7)
C13 H13 1.0000
C14 C15 1.533(7)
C14 H14A 0.9900
C14 H14B 0.9900
C15 C16 1.527(9)
C15 H15A 0.9900
C15 H15B 0.9900
C16 C17 1.529(9)
C16 H16A 0.9900
C16 H16B 0.9900
C17 C18 1.506(9)
C17 H17A 0.9900
C17 H17B 0.9900
C18 H18 1.0000
C19 C24 1.507(4)
C19 C20 1.524(4)
C19 H19 1.0000
C20 C21 1.529(4)
C20 H20A 0.9900
C20 H20B 0.9900
C21 C22 1.513(5)
C21 H21A 0.9900
C21 H21B 0.9900
C22 C23 1.526(4)
C22 H22A 0.9900
C22 H22B 0.9900
C23 C24 1.514(4)
C23 H23A 0.9900
C23 H23B 0.9900
C24 H24 1.0000
C25 C30 1.499(4)
C25 C26 1.524(4)
C25 H25 1.0000
C26 C27 1.537(5)
C26 H26A 0.9900
C26 H26B 0.9900
C27 C28 1.497(5)
C27 H27A 0.9900
C27 H27B 0.9900
C28 C29 1.538(4)
C28 H28A 0.9900
C28 H28B 0.9900
C29 C30 1.518(4)
C29 H29A 0.9900
C29 H29B 0.9900
C30 H30 1.0000
C31 C36 1.517(4)
C31 C32 1.522(4)
C31 H31 1.0000
C32 C33 1.524(5)
C32 H32A 0.9900
C32 H32B 0.9900
C33 C34 1.513(5)
C33 H33A 0.9900
C33 H33B 0.9900
C34 C35 1.524(4)
C34 H34A 0.9900
C34 H34B 0.9900
C35 C36 1.523(4)
C35 H35A 0.9900
C35 H35B 0.9900
C36 H36 1.0000

loop_
_geom_torsion_atom_site_label_1
_geom_torsion_atom_site_label_2
_geom_torsion_atom_site_label_3
_geom_torsion_atom_site_label_4
_geom_torsion
C36 O1 B1 O2 -160.1(4)
C36 O1 B1 B2 14.2(5)
C7 O4 B2 O3 12.9(5)
C7 O4 B2 B1 -177.7(3)
O1 B1 B2 O3 159.4(4)
O2 B1 B2 O3 -26.5(6)
O1 B1 B2 O4 -10.4(6)
O2 B1 B2 O4 163.7(4)
C12 O5 B3 O6 8.9(5)
C12 O5 B3 B4 176.5(3)
C19 O8 B4 O7 -158.3(5)
C19 O8 B4 B3 18.4(5)
O5 B3 B4 O8 -10.7(6)
O6 B3 B4 O8 157.3(4)
O5 B3 B4 O7 166.0(5)
O6 B3 B4 O7 -26.0(7)
C24 O9 B5 O10 11.3(4)
C24 O9 B5 B6 -169.0(3)
C25 O10 B5 O9 -171.6(3)
C25 O10 B5 B6 8.8(4)
C31 O12 B6 O11 15.6(4)
C31 O12 B6 B5 -166.0(3)
C30 O11 B6 O12 -173.0(3)
C30 O11 B6 B5 8.5(4)
O9 B5 B6 O12 11.0(5)
O10 B5 B6 O12 -169.4(3)
O9 B5 B6 O11 -170.6(3)
O10 B5 B6 O11 9.0(4)
O1 B1 O2 C1 179.1(4)
B2 B1 O2 C1 3.9(6)
O4 B2 O3 C6 172.5(4)
B1 B2 O3 C6 2.0(6)
B1 O2 C1 C6 38.4(7)
B1 O2 C1 C2 162.8(6)
O2 C1 C2 C3 -178.4(7)
C6 C1 C2 C3 -53.6(10)
C1 C2 C3 C4 55.3(11)
C2 C3 C4 C5 -56.1(8)
C3 C4 C5 C6 55.8(7)
B2 O3 C6 C5 163.3(5)
B2 O3 C6 C1 39.9(6)
C4 C5 C6 O3 -177.6(5)
C4 C5 C6 C1 -54.4(7)
O2 C1 C6 O3 -63.9(6)
C2 C1 C6 O3 174.1(6)
O2 C1 C6 C5 175.4(5)
C2 C1 C6 C5 53.4(8)
B2 O4 C7 C8 -110.7(3)
B2 O4 C7 C12 129.4(3)
O4 C7 C8 C9 -175.0(2)
C12 C7 C8 C9 -56.3(3)
C7 C8 C9 C10 56.2(4)
C8 C9 C10 C11 -55.0(4)
C9 C10 C11 C12 56.5(4)
B3 O5 C12 C11 -101.3(3)
B3 O5 C12 C7 137.8(3)
C10 C11 C12 O5 -177.0(2)
C10 C11 C12 C7 -57.4(3)
O4 C7 C12 O5 -64.7(3)
C8 C7 C12 O5 175.9(2)
O4 C7 C12 C11 175.7(2)
C8 C7 C12 C11 56.3(3)
O5 B3 O6 C13 173.0(4)
B4 B3 O6 C13 4.1(7)
O8 B4 O7 C18 178.8(5)
B3 B4 O7 C18 1.5(9)
B3 O6 C13 C18 38.5(7)
B3 O6 C13 C14 161.1(5)
O6 C13 C14 C15 179.8(5)
C18 C13 C14 C15 -57.9(6)
C13 C14 C15 C16 56.6(7)
C14 C15 C16 C17 -55.5(10)
C15 C16 C17 C18 54.5(17)
B4 O7 C18 C13 41.3(9)
B4 O7 C18 C17 163.6(11)
O6 C13 C18 O7 -63.6(7)
C14 C13 C18 O7 176.7(5)
O6 C13 C18 C17 176.0(8)
C14 C13 C18 C17 56.3(9)
C16 C17 C18 O7 -176.3(11)
C16 C17 C18 C13 -53.9(16)
B4 O8 C19 C24 91.5(3)
B4 O8 C19 C20 -148.1(3)
O8 C19 C20 C21 -176.0(3)
C24 C19 C20 C21 -56.6(3)
C19 C20 C21 C22 54.4(4)
C20 C21 C22 C23 -53.6(4)
C21 C22 C23 C24 55.5(4)
B5 O9 C24 C19 124.9(3)
B5 O9 C24 C23 -114.3(3)
O8 C19 C24 O9 -60.8(3)
C20 C19 C24 O9 179.2(2)
O8 C19 C24 C23 178.8(2)
C20 C19 C24 C23 58.7(3)
C22 C23 C24 O9 -177.2(3)
C22 C23 C24 C19 -58.2(4)
B5 O10 C25 C30 -41.9(4)
B5 O10 C25 C26 -162.5(3)
O10 C25 C26 C27 -179.3(3)
C30 C25 C26 C27 58.1(4)
C25 C26 C27 C28 -55.0(4)
C26 C27 C28 C29 54.0(4)
C27 C28 C29 C30 -57.6(4)
B6 O11 C30 C25 -42.0(4)
B6 O11 C30 C29 -163.2(3)
O10 C25 C30 O11 60.4(4)
C26 C25 C30 O11 179.3(3)
O10 C25 C30 C29 -179.3(3)
C26 C25 C30 C29 -60.3(4)
C28 C29 C30 O11 -175.8(3)
C28 C29 C30 C25 60.4(4)
B6 O12 C31 C36 112.4(3)
B6 O12 C31 C32 -128.4(3)
O12 C31 C32 C33 -175.7(2)
C36 C31 C32 C33 -57.8(3)
C31 C32 C33 C34 54.6(4)
C32 C33 C34 C35 -54.1(4)
C33 C34 C35 C36 56.1(4)
B1 O1 C36 C31 98.3(3)
B1 O1 C36 C35 -141.3(3)
O12 C31 C36 O1 -59.8(3)
C32 C31 C36 O1 -179.2(2)
O12 C31 C36 C35 -179.6(2)
C32 C31 C36 C35 61.0(3)
C34 C35 C36 O1 -179.0(3)
C34 C35 C36 C31 -59.7(3)
